data_7023675
loop_
_publ_author_name
'Li, Xi-Li'
'Chen, Chun-Lai'
'Xiao, Hong-Ping'
'Wang, Ai-Ling'
'Liu, Cai-Ming'
'Zheng, Xianjun'
'Gao, Li-Jun'
'Yang, Xiao-Gang'
'Fang, Shao-Ming'

_publ_section_title
;
 Luminescent, magnetic and ferroelectric properties of noncentrosymmetric
 chain-like complexes composed of nine-coordinate lanthanide ions.
;
_journal_issue 43
_journal_name_full 'Dalton transactions (Cambridge, England : 2003)'
_journal_page_first 15317
_journal_page_last 15325
_journal_paper_doi 10.1039/c3dt51743h
_journal_volume 42
_journal_year 2013
_chemical_formula_moiety 'C31 H20 F18 N3 O6 Tb, H2 O'
_chemical_formula_sum 'C31 H22 F18 N3 O7 Tb'
_chemical_formula_weight 1049.44
_chemical_name_systematic
; 
 ? 
;
_space_group_IT_number 9
_symmetry_cell_setting monoclinic
_symmetry_space_group_name_Hall 'C -2yc'
_symmetry_space_group_name_H-M 'C 1 c 1'
_atom_sites_solution_hydrogens geom
_atom_sites_solution_primary direct
_atom_sites_solution_secondary difmap
_audit_creation_method SHELXL-97
_cell_angle_alpha 90.00
_cell_angle_beta 92.294(2)
_cell_angle_gamma 90.00
_cell_formula_units_Z 4
_cell_length_a 20.8003(12)
_cell_length_b 13.8884(16)
_cell_length_c 15.2874(14)
_cell_measurement_reflns_used 3735
_cell_measurement_temperature 291(2)
_cell_measurement_theta_max 24.17
_cell_measurement_theta_min 2.11
_cell_volume 4412.7(7)
_computing_cell_refinement SMART
_computing_data_collection 'SMART (Bruker, 2000)'
_computing_data_reduction 'SAINT (Bruker, 2000)'
_computing_molecular_graphics SHELXTL
_computing_publication_material SHELXTL
_computing_structure_refinement SHELXTL
_computing_structure_solution 'SHELXTL (Bruker, 2000)'
_diffrn_ambient_temperature 291(2)
_diffrn_measured_fraction_theta_full 0.998
_diffrn_measured_fraction_theta_max 0.998
_diffrn_measurement_device_type 'Bruker Smart Apex CCD'
_diffrn_measurement_method 'phi and omega scans'
_diffrn_radiation_monochromator graphite
_diffrn_radiation_source 'sealed tube'
_diffrn_radiation_type MoK\a
_diffrn_radiation_wavelength 0.71073
_diffrn_reflns_av_R_equivalents 0.0331
_diffrn_reflns_av_sigmaI/netI 0.0896
_diffrn_reflns_limit_h_max 24
_diffrn_reflns_limit_h_min -25
_diffrn_reflns_limit_k_max 17
_diffrn_reflns_limit_k_min -16
_diffrn_reflns_limit_l_max 18
_diffrn_reflns_limit_l_min -18
_diffrn_reflns_number 9406
_diffrn_reflns_theta_full 26.00
_diffrn_reflns_theta_max 26.00
_diffrn_reflns_theta_min 2.93
_exptl_absorpt_coefficient_mu 1.721
_exptl_absorpt_correction_T_max 0.8201
_exptl_absorpt_correction_T_min 0.7033
_exptl_absorpt_correction_type multi-scan
_exptl_absorpt_process_details 'SADABS; Bruker, 2000'
_exptl_crystal_density_diffrn 1.580
_exptl_crystal_density_method 'not measured'
_exptl_crystal_F_000 2048
_exptl_crystal_size_max 0.22
_exptl_crystal_size_mid 0.15
_exptl_crystal_size_min 0.12
_refine_diff_density_max 1.116
_refine_diff_density_min -0.749
_refine_diff_density_rms 0.181
_refine_ls_abs_structure_details 'Flack H D (1983), Acta Cryst. A39, 876-881'
_refine_ls_abs_structure_Flack 0.073(19)
_refine_ls_extinction_method none
_refine_ls_goodness_of_fit_ref 1.024
_refine_ls_hydrogen_treatment constr
_refine_ls_matrix_type full
_refine_ls_number_parameters 562
_refine_ls_number_reflns 5931
_refine_ls_number_restraints 2
_refine_ls_restrained_S_all 1.023
_refine_ls_R_factor_all 0.0610
_refine_ls_R_factor_gt 0.0581
_refine_ls_shift/su_max 0.000
_refine_ls_shift/su_mean 0.000
_refine_ls_structure_factor_coef Fsqd
_refine_ls_weighting_details 'calc w=1/[\s^2^(Fo^2^)+(0.08P)^2^+1.99P] where P=(Fo^2^+2Fc^2^)/3'
_refine_ls_weighting_scheme calc
_refine_ls_wR_factor_gt 0.1469
_refine_ls_wR_factor_ref 0.1479
_reflns_number_gt 5076
_reflns_number_total 5931
_reflns_threshold_expression >2sigma(I)
_cod_data_source_file c3dt51743h.txt
_cod_data_source_block Tb-3
_cod_depositor_comments
;
The following automatic conversions were performed:

'_symmetry_cell_setting' value 'Monoclinic' changed to 'monoclinic'
according to /home/saulius/struct/CIF-dictionaries/cif_core.dic
dictionary named 'cif_core.dic' version 2.4.2 from 2011-04-26.

Automatic conversion script
Id: cif_fix_values 1891 2012-01-12 08:04:46Z andrius 
;
_cod_original_sg_symbol_Hall 'C -2yc '
_cod_original_sg_symbol_H-M 'Cc   '
_cod_database_code 7023675

loop_
_symmetry_equiv_pos_as_xyz
'x, y, z'
'x, -y, z+1/2'
'x+1/2, y+1/2, z'
'x+1/2, -y+1/2, z+1/2'

loop_
_atom_site_label
_atom_site_type_symbol
_atom_site_fract_x
_atom_site_fract_y
_atom_site_fract_z
_atom_site_U_iso_or_equiv
_atom_site_adp_type
_atom_site_occupancy
_atom_site_symmetry_multiplicity
_atom_site_calc_flag
_atom_site_refinement_flags
C1 C 0.1120(7) 0.7306(9) 0.8804(10) 0.055(3) Uani 1 1 d .
C2 C 0.1512(6) 0.7199(8) 0.9653(8) 0.053(3) Uani 1 1 d .
C3 C 0.1554(6) 0.7893(8) 1.0205(8) 0.048(3) Uani 1 1 d .
H3 H 0.1356 0.8476 1.0064 0.058 Uiso 1 1 calc R
C4 C 0.1883(7) 0.7799(8) 1.1001(10) 0.056(3) Uani 1 1 d .
C5 C 0.1811(7) 0.8657(8) 1.1572(9) 0.055(4) Uani 1 1 d .
C6 C 0.4534(6) 0.7043(8) 1.1834(8) 0.049(3) Uani 1 1 d .
C7 C 0.4064(6) 0.6307(7) 1.1442(7) 0.046(2) Uani 1 1 d .
C8 C 0.4408(6) 0.5432(8) 1.1270(8) 0.049(3) Uani 1 1 d .
H8 H 0.4843 0.5370 1.1426 0.058 Uiso 1 1 calc R
C9 C 0.4061(6) 0.4666(7) 1.0853(7) 0.043(2) Uani 1 1 d .
C10 C 0.4372(5) 0.3716(8) 1.0736(8) 0.048(3) Uani 1 1 d .
C11 C 0.0586(6) 0.5355(9) 1.1874(9) 0.053(3) Uani 1 1 d .
C12 C 0.1165(6) 0.5062(7) 1.1383(8) 0.045(2) Uani 1 1 d .
C13 C 0.1224(6) 0.4081(8) 1.1235(8) 0.048(3) Uani 1 1 d .
H13 H 0.0915 0.3644 1.1410 0.058 Uiso 1 1 calc R
C14 C 0.1784(7) 0.3777(9) 1.0801(8) 0.055(3) Uani 1 1 d .
C15 C 0.1835(6) 0.2701(9) 1.0614(8) 0.054(3) Uani 1 1 d .
C16 C 0.2724(7) 0.4248(8) 0.8759(9) 0.048(3) Uani 1 1 d .
H16 H 0.2670 0.3792 0.9196 0.058 Uiso 1 1 calc R
C17 C 0.2662(6) 0.3970(9) 0.7865(8) 0.049(3) Uani 1 1 d .
H17 H 0.2557 0.3340 0.7711 0.059 Uiso 1 1 calc R
C18 C 0.2910(7) 0.5596(9) 0.7472(7) 0.044(3) Uani 1 1 d .
H18 H 0.2980 0.6056 0.7044 0.053 Uiso 1 1 calc R
C19 C 0.2957(6) 0.5850(7) 0.8352(8) 0.041(2) Uani 1 1 d .
C20 C 0.3101(6) 0.6800(7) 0.8638(7) 0.045(2) Uani 1 1 d .
C21 C 0.3199(6) 0.7554(7) 0.8026(7) 0.046(3) Uani 1 1 d .
H21 H 0.3159 0.7440 0.7426 0.056 Uiso 1 1 calc R
C22 C 0.3356(6) 0.8462(8) 0.8346(8) 0.049(3) Uani 1 1 d .
C23 C 0.3402(6) 0.8638(9) 0.9239(8) 0.048(3) Uani 1 1 d .
C24 C 0.3319(7) 0.7870(8) 0.9789(9) 0.052(3) Uani 1 1 d .
H24 H 0.3377 0.7972 1.0388 0.063 Uiso 1 1 calc R
C25 C 0.3423(6) 0.9641(8) 0.9564(8) 0.046(3) Uani 1 1 d .
H25 H 0.3374 0.9726 1.0194 0.055 Uiso 1 1 calc R
C26 C 0.2933(6) 1.0221(8) 0.8941(8) 0.053(3) Uani 1 1 d .
H26A H 0.2830 1.0862 0.9144 0.064 Uiso 1 1 calc R
H26B H 0.2550 0.9865 0.8756 0.064 Uiso 1 1 calc R
C27 C 0.3503(6) 1.0178(8) 0.8275(8) 0.048(3) Uani 1 1 d .
H27 H 0.3506 1.0764 0.7919 0.057 Uiso 1 1 calc R
C28 C 0.3512(7) 0.9304(8) 0.7700(10) 0.058(3) Uani 1 1 d .
H28A H 0.3931 0.9216 0.7455 0.070 Uiso 1 1 calc R
H28B H 0.3189 0.9348 0.7227 0.070 Uiso 1 1 calc R
C29 C 0.3917(6) 1.0323(8) 0.9133(8) 0.053(3) Uani 1 1 d .
C30 C 0.4454(6) 0.9616(9) 0.8898(8) 0.050(3) Uani 1 1 d .
H30A H 0.4789 0.9627 0.9350 0.075 Uiso 1 1 calc R
H30B H 0.4629 0.9803 0.8352 0.075 Uiso 1 1 calc R
H30C H 0.4280 0.8977 0.8847 0.075 Uiso 1 1 calc R
C31 C 0.4056(6) 1.1290(8) 0.9609(8) 0.051(3) Uani 1 1 d .
H31A H 0.3700 1.1720 0.9505 0.076 Uiso 1 1 calc R
H31B H 0.4439 1.1572 0.9392 0.076 Uiso 1 1 calc R
H31C H 0.4114 1.1176 1.0227 0.076 Uiso 1 1 calc R
F1 F 0.1528(3) 0.7419(5) 0.8143(4) 0.0531(17) Uani 1 1 d .
F2 F 0.0824(3) 0.6473(5) 0.8617(4) 0.0538(17) Uani 1 1 d .
F3 F 0.0742(4) 0.8014(5) 0.8852(5) 0.0584(19) Uani 1 1 d .
F4 F 0.2325(4) 0.9157(5) 1.1609(6) 0.063(2) Uani 1 1 d .
F5 F 0.1339(4) 0.9160(5) 1.1373(6) 0.060(2) Uani 1 1 d .
F6 F 0.1717(4) 0.8199(5) 1.2248(5) 0.0543(17) Uani 1 1 d .
F7 F 0.4618(4) 0.7847(4) 1.1430(5) 0.0562(18) Uani 1 1 d .
F8 F 0.4311(4) 0.7300(5) 1.2588(5) 0.0526(19) Uani 1 1 d .
F9 F 0.5091(3) 0.6596(5) 1.1957(5) 0.0546(17) Uani 1 1 d .
F10 F 0.4279(3) 0.3437(5) 0.9903(4) 0.0529(17) Uani 1 1 d .
F11 F 0.4117(4) 0.3088(5) 1.1265(4) 0.0536(16) Uani 1 1 d .
F12 F 0.5013(4) 0.3759(5) 1.0920(5) 0.0559(17) Uani 1 1 d .
F13 F 0.0761(4) 0.5491(5) 1.2700(5) 0.0557(19) Uani 1 1 d .
F14 F 0.0342(4) 0.6172(5) 1.1525(5) 0.0590(18) Uani 1 1 d .
F15 F 0.0167(3) 0.4656(5) 1.1778(5) 0.0571(17) Uani 1 1 d .
F16 F 0.1901(4) 0.2544(5) 0.9794(5) 0.0554(17) Uani 1 1 d .
F17 F 0.2333(4) 0.2345(4) 1.1114(5) 0.0538(16) Uani 1 1 d .
F18 F 0.1277(3) 0.2287(5) 1.0750(5) 0.0526(16) Uani 1 1 d .
N1 N 0.2760(5) 0.4656(7) 0.7232(6) 0.046(2) Uani 1 1 d .
N2 N 0.2858(5) 0.5148(6) 0.8973(6) 0.042(2) Uani 1 1 d .
N3 N 0.3155(5) 0.6964(7) 0.9507(7) 0.048(2) Uani 1 1 d .
O1 O 0.1734(5) 0.6453(7) 0.9697(6) 0.049(2) Uani 1 1 d .
O2 O 0.2346(4) 0.7242(5) 1.1129(5) 0.0465(18) Uani 1 1 d .
O3 O 0.3506(5) 0.6428(6) 1.1294(6) 0.047(2) Uani 1 1 d .
O4 O 0.3502(4) 0.4643(5) 1.0626(5) 0.050(2) Uani 1 1 d .
O5 O 0.1595(5) 0.5718(5) 1.1274(6) 0.052(2) Uani 1 1 d .
O6 O 0.2212(4) 0.4226(5) 1.0534(6) 0.049(2) Uani 1 1 d .
Tb1 Tb 0.26413(3) 0.57801(3) 1.05819(4) 0.04521(16) Uani 1 1 d .
O1W O 0.0821(11) 0.0563(13) 0.9120(14) 0.051(6) Uani 0.40 1 d P
H1X H 0.1193 0.0322 0.9076 0.062 Uiso 0.40 1 d PR
H1Y H 0.0672 0.0407 0.9610 0.062 Uiso 0.40 1 d PR
O2W O 0.4604(13) 0.517(2) 0.867(2) 0.056(9) Uani 0.30 1 d P
H2X H 0.4953 0.4852 0.8673 0.067 Uiso 0.30 1 d PR
H2Y H 0.4561 0.5488 0.8201 0.067 Uiso 0.30 1 d PR
O3W O 0.5265(16) 0.2543(18) 0.3774(18) 0.056(8) Uani 0.30 1 d P
H3X H 0.5198 0.2812 0.4261 0.067 Uiso 0.30 1 d PR
H3Y H 0.5338 0.1949 0.3857 0.067 Uiso 0.30 1 d PR

loop_
_atom_site_aniso_label
_atom_site_aniso_U_11
_atom_site_aniso_U_22
_atom_site_aniso_U_33
_atom_site_aniso_U_23
_atom_site_aniso_U_13
_atom_site_aniso_U_12
C1 0.052(8) 0.052(7) 0.059(9) -0.005(5) -0.006(6) 0.019(5)
C2 0.055(7) 0.044(6) 0.059(8) -0.007(5) -0.010(6) 0.017(5)
C3 0.041(6) 0.049(6) 0.054(7) -0.004(5) -0.016(5) 0.013(5)
C4 0.069(9) 0.040(5) 0.057(9) -0.011(5) -0.010(7) 0.010(5)
C5 0.068(8) 0.039(5) 0.054(9) 0.001(5) -0.028(7) 0.023(5)
C6 0.044(6) 0.052(6) 0.051(7) 0.013(5) 0.013(5) -0.006(5)
C7 0.054(7) 0.041(5) 0.042(6) 0.000(4) 0.001(5) 0.003(5)
C8 0.042(6) 0.049(6) 0.054(7) -0.016(5) -0.013(5) 0.005(5)
C9 0.046(6) 0.043(5) 0.040(6) -0.011(4) -0.005(4) 0.010(4)
C10 0.040(6) 0.047(6) 0.058(8) -0.012(5) 0.011(5) 0.007(5)
C11 0.050(7) 0.058(7) 0.052(8) -0.012(6) 0.006(5) -0.004(5)
C12 0.051(6) 0.039(5) 0.046(7) 0.004(4) 0.008(4) 0.003(5)
C13 0.051(7) 0.051(6) 0.043(7) 0.010(5) 0.013(5) -0.017(5)
C14 0.062(8) 0.053(7) 0.051(8) -0.005(5) 0.014(5) -0.017(6)
C15 0.048(7) 0.059(6) 0.055(8) -0.015(5) 0.007(5) 0.000(5)
C16 0.049(7) 0.056(7) 0.041(8) 0.007(4) 0.010(6) 0.006(5)
C17 0.043(6) 0.050(5) 0.054(8) 0.006(5) -0.009(5) 0.015(5)
C18 0.053(7) 0.050(5) 0.031(6) -0.008(4) 0.010(5) -0.017(5)
C19 0.048(7) 0.038(5) 0.037(6) 0.010(4) -0.001(5) -0.008(4)
C20 0.045(6) 0.046(5) 0.044(6) 0.010(4) 0.004(4) 0.008(4)
C21 0.057(7) 0.040(5) 0.041(6) 0.008(4) -0.012(5) 0.010(5)
C22 0.051(7) 0.047(6) 0.052(7) -0.006(5) 0.010(5) -0.005(5)
C23 0.051(7) 0.050(7) 0.044(7) -0.021(5) 0.015(5) -0.006(5)
C24 0.065(8) 0.048(6) 0.042(7) 0.004(5) -0.022(6) -0.009(5)
C25 0.052(7) 0.042(5) 0.043(7) 0.009(5) -0.007(5) -0.022(5)
C26 0.052(7) 0.051(6) 0.056(8) -0.004(5) -0.001(5) 0.008(5)
C27 0.055(7) 0.042(5) 0.046(7) 0.010(4) 0.009(5) -0.008(5)
C28 0.053(8) 0.049(6) 0.073(10) 0.012(5) 0.015(6) -0.011(5)
C29 0.052(7) 0.052(6) 0.055(8) 0.012(5) -0.008(5) -0.020(5)
C30 0.038(6) 0.059(6) 0.054(7) 0.017(5) 0.006(5) -0.016(5)
C31 0.048(7) 0.052(6) 0.053(7) -0.006(5) 0.010(5) -0.003(5)
F1 0.055(4) 0.057(4) 0.047(4) -0.008(3) -0.011(3) -0.012(3)
F2 0.053(4) 0.059(4) 0.048(4) 0.003(3) -0.014(3) 0.011(3)
F3 0.048(4) 0.069(4) 0.057(5) -0.018(3) -0.016(3) 0.017(3)
F4 0.053(5) 0.060(4) 0.073(6) -0.021(3) -0.015(4) 0.010(3)
F5 0.052(4) 0.056(4) 0.072(6) -0.014(3) -0.005(4) 0.013(3)
F6 0.055(4) 0.057(4) 0.050(4) -0.009(3) -0.007(3) 0.011(3)
F7 0.064(5) 0.048(3) 0.055(4) 0.006(3) -0.015(3) 0.008(3)
F8 0.051(4) 0.047(4) 0.059(5) -0.015(3) -0.008(3) -0.018(3)
F9 0.052(4) 0.056(3) 0.056(4) -0.012(3) -0.009(3) -0.011(3)
F10 0.052(4) 0.057(3) 0.049(4) -0.013(3) -0.013(3) -0.007(3)
F11 0.056(4) 0.054(4) 0.052(4) -0.011(3) 0.011(3) 0.009(3)
F12 0.059(4) 0.053(4) 0.055(4) 0.009(3) 0.005(3) 0.013(3)
F13 0.050(5) 0.053(4) 0.065(5) -0.007(3) 0.015(3) 0.014(3)
F14 0.051(4) 0.052(4) 0.075(5) -0.016(3) 0.012(3) -0.007(3)
F15 0.047(4) 0.051(4) 0.074(5) -0.011(3) 0.011(3) 0.008(3)
F16 0.067(5) 0.047(3) 0.053(5) -0.012(3) 0.021(3) -0.015(3)
F17 0.059(4) 0.045(3) 0.058(4) -0.010(3) 0.007(3) -0.008(3)
F18 0.044(4) 0.050(3) 0.063(4) -0.011(3) -0.003(3) 0.008(3)
N1 0.060(7) 0.045(5) 0.033(5) -0.005(4) 0.008(4) -0.012(4)
N2 0.047(6) 0.043(4) 0.038(5) 0.000(4) 0.000(4) -0.001(4)
N3 0.040(5) 0.052(5) 0.052(6) -0.013(4) 0.015(4) -0.010(4)
O1 0.046(5) 0.053(5) 0.050(5) 0.017(4) 0.004(4) 0.006(4)
O2 0.051(5) 0.039(4) 0.051(5) 0.005(3) 0.005(3) -0.001(3)
O3 0.052(6) 0.041(4) 0.048(5) -0.009(3) 0.011(4) -0.005(4)
O4 0.057(5) 0.048(4) 0.043(5) -0.015(3) -0.012(4) 0.007(4)
O5 0.064(6) 0.053(5) 0.037(5) -0.014(3) 0.004(4) -0.013(4)
O6 0.035(4) 0.060(5) 0.052(5) -0.001(3) 0.007(3) -0.001(3)
Tb1 0.0458(3) 0.0475(2) 0.0415(3) -0.0097(2) -0.00843(18) 0.0096(3)
O1W 0.067(14) 0.047(9) 0.038(12) 0.013(8) -0.026(10) 0.005(9)
O2W 0.022(12) 0.08(2) 0.07(2) -0.033(15) -0.011(12) 0.022(12)
O3W 0.08(2) 0.048(13) 0.038(16) 0.001(11) -0.020(13) -0.006(13)

loop_
_atom_type_symbol
_atom_type_description
_atom_type_scat_dispersion_real
_atom_type_scat_dispersion_imag
_atom_type_scat_source
C C 0.0033 0.0016 'International Tables Vol C Tables 4.2.6.8 and 6.1.1.4'
H H 0.0000 0.0000 'International Tables Vol C Tables 4.2.6.8 and 6.1.1.4'
N N 0.0061 0.0033 'International Tables Vol C Tables 4.2.6.8 and 6.1.1.4'
O O 0.0106 0.0060 'International Tables Vol C Tables 4.2.6.8 and 6.1.1.4'
F F 0.0171 0.0103 'International Tables Vol C Tables 4.2.6.8 and 6.1.1.4'
Tb Tb -0.1723 4.1537 'International Tables Vol C Tables 4.2.6.8 and 6.1.1.4'

loop_
_geom_angle_atom_site_label_1
_geom_angle_atom_site_label_2
_geom_angle_atom_site_label_3
_geom_angle
_geom_angle_site_symmetry_1
_geom_angle_site_symmetry_3
F3 C1 F2 113.8(12) . .
F3 C1 F1 111.2(12) . .
F2 C1 F1 103.8(10) . .
F3 C1 C2 110.1(11) . .
F2 C1 C2 109.1(10) . .
F1 C1 C2 108.6(12) . .
O1 C2 C3 129.1(11) . .
O1 C2 C1 110.2(10) . .
C3 C2 C1 120.7(10) . .
C2 C3 C4 121.9(10) . .
C2 C3 H3 119.1 . .
C4 C3 H3 119.1 . .
O2 C4 C3 123.4(12) . .
O2 C4 C5 120.1(11) . .
C3 C4 C5 112.6(10) . .
F5 C5 F6 110.2(14) . .
F5 C5 F4 111.2(10) . .
F6 C5 F4 113.9(10) . .
F5 C5 C4 114.0(10) . .
F6 C5 C4 95.8(10) . .
F4 C5 C4 111.0(13) . .
F7 C6 F8 104.1(10) . .
F7 C6 F9 109.9(10) . .
F8 C6 F9 110.0(10) . .
F7 C6 C7 119.3(10) . .
F8 C6 C7 106.6(9) . .
F9 C6 C7 106.7(9) . .
O3 C7 C8 125.1(10) . .
O3 C7 C6 126.1(11) . .
C8 C7 C6 108.8(10) . .
C9 C8 C7 117.8(9) . .
C9 C8 H8 121.1 . .
C7 C8 H8 121.1 . .
O4 C9 C8 128.2(10) . .
O4 C9 C10 111.3(9) . .
C8 C9 C10 120.2(9) . .
F11 C10 F10 110.3(9) . .
F11 C10 F12 108.7(9) . .
F10 C10 F12 108.3(9) . .
F11 C10 C9 109.1(10) . .
F10 C10 C9 108.9(9) . .
F12 C10 C9 111.5(9) . .
F15 C11 F13 111.8(12) . .
F15 C11 F14 110.0(10) . .
F13 C11 F14 110.2(9) . .
F15 C11 C12 106.7(10) . .
F13 C11 C12 108.9(10) . .
F14 C11 C12 109.2(11) . .
O5 C12 C13 127.3(12) . .
O5 C12 C11 116.5(10) . .
C13 C12 C11 115.1(11) . .
C12 C13 C14 116.4(10) . .
C12 C13 H13 121.8 . .
C14 C13 H13 121.8 . .
O6 C14 C13 130.5(12) . .
O6 C14 C15 113.4(12) . .
C13 C14 C15 116.1(11) . .
F16 C15 F18 102.0(9) . .
F16 C15 F17 112.3(11) . .
F18 C15 F17 114.2(11) . .
F16 C15 C14 111.0(11) . .
F18 C15 C14 109.3(11) . .
F17 C15 C14 107.9(9) . .
N2 C16 C17 120.4(11) . .
N2 C16 H16 119.8 . .
C17 C16 H16 119.8 . .
N1 C17 C16 118.5(11) . .
N1 C17 H17 120.7 . .
C16 C17 H17 120.7 . .
N1 C18 C19 120.1(10) . .
N1 C18 H18 120.0 . .
C19 C18 H18 120.0 . .
N2 C19 C18 118.6(9) . .
N2 C19 C20 118.8(10) . .
C18 C19 C20 122.7(10) . .
N3 C20 C19 117.9(10) . .
N3 C20 C21 121.0(10) . .
C19 C20 C21 121.1(10) . .
C22 C21 C20 118.3(11) . .
C22 C21 H21 120.8 . .
C20 C21 H21 120.8 . .
C23 C22 C21 120.9(11) . .
C23 C22 C28 118.7(11) . .
C21 C22 C28 120.3(11) . .
C24 C23 C22 117.5(11) . .
C24 C23 C25 121.9(12) . .
C22 C23 C25 119.7(11) . .
N3 C24 C23 123.9(11) . .
N3 C24 H24 118.1 . .
C23 C24 H24 118.1 . .
C23 C25 C29 116.2(12) . .
C23 C25 C26 105.5(9) . .
C29 C25 C26 81.8(8) . .
C23 C25 H25 116.0 . .
C29 C25 H25 116.0 . .
C26 C25 H25 116.0 . .
C25 C26 C27 83.5(9) . .
C25 C26 H26A 114.7 . .
C27 C26 H26A 114.7 . .
C25 C26 H26B 114.7 . .
C27 C26 H26B 114.7 . .
H26A C26 H26B 111.8 . .
C28 C27 C29 125.5(11) . .
C28 C27 C26 115.6(10) . .
C29 C27 C26 81.8(9) . .
C28 C27 H27 110.2 . .
C29 C27 H27 110.2 . .
C26 C27 H27 110.2 . .
C27 C28 C22 103.0(11) . .
C27 C28 H28A 111.2 . .
C22 C28 H28A 111.2 . .
C27 C28 H28B 111.2 . .
C22 C28 H28B 111.2 . .
H28A C28 H28B 109.1 . .
C30 C29 C31 122.6(10) . .
C30 C29 C27 95.9(10) . .
C31 C29 C27 126.6(10) . .
C30 C29 C25 102.0(9) . .
C31 C29 C25 116.1(12) . .
C27 C29 C25 85.7(8) . .
C29 C30 H30A 109.5 . .
C29 C30 H30B 109.5 . .
H30A C30 H30B 109.5 . .
C29 C30 H30C 109.5 . .
H30A C30 H30C 109.5 . .
H30B C30 H30C 109.5 . .
C29 C31 H31A 109.5 . .
C29 C31 H31B 109.5 . .
H31A C31 H31B 109.5 . .
C29 C31 H31C 109.5 . .
H31A C31 H31C 109.5 . .
H31B C31 H31C 109.5 . .
C17 N1 C18 120.1(10) . .
C17 N1 Tb1 120.7(7) . 2_564
C18 N1 Tb1 119.2(7) . 2_564
C16 N2 C19 122.3(10) . .
C16 N2 Tb1 119.9(8) . .
C19 N2 Tb1 115.9(7) . .
C20 N3 C24 118.4(10) . .
C20 N3 Tb1 119.9(7) . .
C24 N3 Tb1 119.3(8) . .
C2 O1 Tb1 132.9(9) . .
C4 O2 Tb1 135.4(8) . .
C7 O3 Tb1 142.4(8) . .
C9 O4 Tb1 135.0(7) . .
C12 O5 Tb1 135.2(8) . .
C14 O6 Tb1 140.7(9) . .
O3 Tb1 O2 71.9(3) . .
O3 Tb1 O6 132.9(3) . .
O2 Tb1 O6 136.3(3) . .
O3 Tb1 O4 70.6(3) . .
O2 Tb1 O4 142.1(3) . .
O6 Tb1 O4 71.0(3) . .
O3 Tb1 O5 120.6(3) . .
O2 Tb1 O5 67.6(3) . .
O6 Tb1 O5 68.7(3) . .
O4 Tb1 O5 129.8(3) . .
O3 Tb1 O1 133.9(2) . .
O2 Tb1 O1 69.7(3) . .
O6 Tb1 O1 92.9(3) . .
O4 Tb1 O1 145.5(3) . .
O5 Tb1 O1 65.0(3) . .
O3 Tb1 N3 73.2(3) . .
O2 Tb1 N3 78.0(3) . .
O6 Tb1 N3 137.3(3) . .
O4 Tb1 N3 96.3(3) . .
O5 Tb1 N3 133.7(3) . .
O1 Tb1 N3 74.7(3) . .
O3 Tb1 N1 65.2(3) . 2_565
O2 Tb1 N1 82.4(3) . 2_565
O6 Tb1 N1 80.6(3) . 2_565
O4 Tb1 N1 77.1(3) . 2_565
O5 Tb1 N1 68.0(3) . 2_565
O1 Tb1 N1 131.6(3) . 2_565
N3 Tb1 N1 137.7(3) . 2_565
O3 Tb1 N2 114.6(3) . .
O2 Tb1 N2 133.4(3) . .
O6 Tb1 N2 75.3(3) . .
O4 Tb1 N2 69.8(3) . .
O5 Tb1 N2 124.8(3) . .
O1 Tb1 N2 76.8(3) . .
N3 Tb1 N2 62.2(3) . .
N1 Tb1 N2 143.7(3) 2_565 .
H1X O1W H1Y 109.5 . .
H2X O2W H2Y 109.4 . .
H3X O3W H3Y 109.3 . .

loop_
_geom_bond_atom_site_label_1
_geom_bond_atom_site_label_2
_geom_bond_distance
_geom_bond_site_symmetry_2
C1 F3 1.263(14) .
C1 F2 1.337(16) .
C1 F1 1.355(18) .
C1 C2 1.512(17) .
C2 O1 1.135(14) .
C2 C3 1.281(16) .
C3 C4 1.379(17) .
C3 H3 0.9300 .
C4 O2 1.244(15) .
C4 C5 1.488(17) .
C5 F5 1.234(13) .
C5 F6 1.235(16) .
C5 F4 1.274(17) .
C6 F7 1.292(13) .
C6 F8 1.309(15) .
C6 F9 1.320(14) .
C6 C7 1.521(16) .
C7 O3 1.185(15) .
C7 C8 1.440(16) .
C8 C9 1.422(14) .
C8 H8 0.9300 .
C9 O4 1.200(14) .
C9 C10 1.484(15) .
C10 F11 1.315(14) .
C10 F10 1.337(13) .
C10 F12 1.352(13) .
C11 F15 1.310(14) .
C11 F13 1.315(14) .
C11 F14 1.345(16) .
C11 C12 1.500(18) .
C12 O5 1.291(15) .
C12 C13 1.388(15) .
C13 C14 1.429(18) .
C13 H13 0.9300 .
C14 O6 1.174(15) .
C14 C15 1.526(17) .
C15 F16 1.285(14) .
C15 F18 1.319(15) .
C15 F17 1.356(14) .
C16 N2 1.319(14) .
C16 C17 1.421(18) .
C16 H16 0.9300 .
C17 N1 1.379(16) .
C17 H17 0.9300 .
C18 N1 1.389(14) .
C18 C19 1.391(17) .
C18 H18 0.9300 .
C19 N2 1.381(14) .
C19 C20 1.418(15) .
C20 N3 1.349(15) .
C20 C21 1.424(15) .
C21 C22 1.388(15) .
C21 H21 0.9300 .
C22 C23 1.386(17) .
C22 C28 1.573(17) .
C23 C24 1.372(19) .
C23 C25 1.480(17) .
C24 N3 1.369(14) .
C24 H24 0.9300 .
C25 C29 1.561(16) .
C25 C26 1.586(15) .
C25 H25 0.9800 .
C26 C27 1.594(18) .
C26 H26A 0.9700 .
C26 H26B 0.9700 .
C27 C28 1.500(18) .
C27 C29 1.553(15) .
C27 H27 0.9800 .
C28 H28A 0.9700 .
C28 H28B 0.9700 .
C29 C30 1.54(2) .
C29 C31 1.550(16) .
C30 H30A 0.9600 .
C30 H30B 0.9600 .
C30 H30C 0.9600 .
C31 H31A 0.9600 .
C31 H31B 0.9600 .
C31 H31C 0.9600 .
N1 Tb1 2.596(9) 2_564
N2 Tb1 2.668(10) .
N3 Tb1 2.585(10) .
O1 Tb1 2.461(9) .
O2 Tb1 2.289(7) .
O3 Tb1 2.253(9) .
O4 Tb1 2.386(8) .
O5 Tb1 2.460(10) .
O6 Tb1 2.336(8) .
Tb1 N1 2.596(9) 2_565
O1W H1X 0.8484 .
O1W H1Y 0.8503 .
O2W H2X 0.8483 .
O2W H2Y 0.8496 .
O3W H3X 0.8500 .
O3W H3Y 0.8473 .

loop_
_geom_torsion_atom_site_label_1
_geom_torsion_atom_site_label_2
_geom_torsion_atom_site_label_3
_geom_torsion_atom_site_label_4
_geom_torsion
_geom_torsion_site_symmetry_4
F3 C1 C2 O1 162.8(13) .
F2 C1 C2 O1 37.2(18) .
F1 C1 C2 O1 -75.2(15) .
F3 C1 C2 C3 -17(2) .
F2 C1 C2 C3 -142.4(14) .
F1 C1 C2 C3 105.1(16) .
O1 C2 C3 C4 -3(3) .
C1 C2 C3 C4 177.0(14) .
C2 C3 C4 O2 28(2) .
C2 C3 C4 C5 -174.0(15) .
O2 C4 C5 F5 179.2(14) .
C3 C4 C5 F5 20(2) .
O2 C4 C5 F6 -65.6(17) .
C3 C4 C5 F6 135.7(13) .
O2 C4 C5 F4 52.7(18) .
C3 C4 C5 F4 -106.0(13) .
F7 C6 C7 O3 -59.9(18) .
F8 C6 C7 O3 57.4(16) .
F9 C6 C7 O3 174.9(12) .
F7 C6 C7 C8 119.5(12) .
F8 C6 C7 C8 -123.1(11) .
F9 C6 C7 C8 -5.6(13) .
O3 C7 C8 C9 3(2) .
C6 C7 C8 C9 -176.5(11) .
C7 C8 C9 O4 -1(2) .
C7 C8 C9 C10 -174.1(11) .
O4 C9 C10 F11 -65.3(12) .
C8 C9 C10 F11 109.0(13) .
O4 C9 C10 F10 55.2(14) .
C8 C9 C10 F10 -130.5(11) .
O4 C9 C10 F12 174.7(11) .
C8 C9 C10 F12 -11.0(16) .
F15 C11 C12 O5 169.1(10) .
F13 C11 C12 O5 -70.0(13) .
F14 C11 C12 O5 50.3(13) .
F15 C11 C12 C13 -21.6(15) .
F13 C11 C12 C13 99.2(12) .
F14 C11 C12 C13 -140.5(10) .
O5 C12 C13 C14 -9.6(18) .
C11 C12 C13 C14 -177.5(11) .
C12 C13 C14 O6 -1(2) .
C12 C13 C14 C15 -178.1(11) .
O6 C14 C15 F16 -54.0(15) .
C13 C14 C15 F16 123.8(12) .
O6 C14 C15 F18 -165.8(11) .
C13 C14 C15 F18 12.1(16) .
O6 C14 C15 F17 69.5(15) .
C13 C14 C15 F17 -112.7(12) .
N2 C16 C17 N1 2(2) .
N1 C18 C19 N2 1(2) .
N1 C18 C19 C20 -179.2(13) .
N2 C19 C20 N3 2.2(17) .
C18 C19 C20 N3 -178.0(12) .
N2 C19 C20 C21 -179.2(11) .
C18 C19 C20 C21 0.7(19) .
N3 C20 C21 C22 0.4(17) .
C19 C20 C21 C22 -178.2(12) .
C20 C21 C22 C23 -1.5(19) .
C20 C21 C22 C28 176.2(11) .
C21 C22 C23 C24 3(2) .
C28 C22 C23 C24 -174.4(12) .
C21 C22 C23 C25 -166.2(12) .
C28 C22 C23 C25 16.1(18) .
C22 C23 C24 N3 -4(2) .
C25 C23 C24 N3 165.0(13) .
C24 C23 C25 C29 141.6(12) .
C22 C23 C25 C29 -49.4(15) .
C24 C23 C25 C26 -130.1(13) .
C22 C23 C25 C26 38.9(16) .
C23 C25 C26 C27 -77.6(11) .
C29 C25 C26 C27 37.4(8) .
C25 C26 C27 C28 87.9(11) .
C25 C26 C27 C29 -37.7(7) .
C29 C27 C28 C22 56.0(16) .
C26 C27 C28 C22 -42.5(14) .
C23 C22 C28 C27 -14.8(16) .
C21 C22 C28 C27 167.5(12) .
C28 C27 C29 C30 24.1(15) .
C26 C27 C29 C30 139.8(8) .
C28 C27 C29 C31 162.8(13) .
C26 C27 C29 C31 -81.4(14) .
C28 C27 C29 C25 -77.5(14) .
C26 C27 C29 C25 38.2(9) .
C23 C25 C29 C30 -30.3(12) .
C26 C25 C29 C30 -133.6(9) .
C23 C25 C29 C31 -166.2(10) .
C26 C25 C29 C31 90.6(11) .
C23 C25 C29 C27 64.8(12) .
C26 C25 C29 C27 -38.4(8) .
C16 C17 N1 C18 -1(2) .
C16 C17 N1 Tb1 -179.2(9) 2_564
C19 C18 N1 C17 -1(2) .
C19 C18 N1 Tb1 178.1(10) 2_564
C17 C16 N2 C19 -1(2) .
C17 C16 N2 Tb1 162.2(10) .
C18 C19 N2 C16 0(2) .
C20 C19 N2 C16 -179.8(13) .
C18 C19 N2 Tb1 -163.9(10) .
C20 C19 N2 Tb1 15.9(15) .
C19 C20 N3 C24 177.4(12) .
C21 C20 N3 C24 -1.2(17) .
C19 C20 N3 Tb1 -20.5(14) .
C21 C20 N3 Tb1 160.8(9) .
C23 C24 N3 C20 3(2) .
C23 C24 N3 Tb1 -158.9(11) .
C3 C2 O1 Tb1 -20(3) .
C1 C2 O1 Tb1 160.8(10) .
C3 C4 O2 Tb1 -31(2) .
C5 C4 O2 Tb1 172.3(10) .
C8 C7 O3 Tb1 -12(2) .
C6 C7 O3 Tb1 167.2(9) .
C8 C9 O4 Tb1 6(2) .
C10 C9 O4 Tb1 179.6(8) .
C13 C12 O5 Tb1 11.3(18) .
C11 C12 O5 Tb1 179.1(8) .
C13 C14 O6 Tb1 11(2) .
C15 C14 O6 Tb1 -171.7(8) .
C7 O3 Tb1 O2 -174.0(16) .
C7 O3 Tb1 O6 48.6(16) .
C7 O3 Tb1 O4 11.8(14) .
C7 O3 Tb1 O5 137.2(14) .
C7 O3 Tb1 O1 -139.1(13) .
C7 O3 Tb1 N3 -91.5(15) .
C7 O3 Tb1 N1 96.1(15) 2_565
C7 O3 Tb1 N2 -43.8(15) .
C4 O2 Tb1 O3 165.1(14) .
C4 O2 Tb1 O6 -60.8(14) .
C4 O2 Tb1 O4 173.9(13) .
C4 O2 Tb1 O5 -59.4(13) .
C4 O2 Tb1 O1 11.1(13) .
C4 O2 Tb1 N3 89.1(13) .
C4 O2 Tb1 N1 -128.6(14) 2_565
C4 O2 Tb1 N2 58.0(14) .
C14 O6 Tb1 O3 104.9(14) .
C14 O6 Tb1 O2 -6.3(15) .
C14 O6 Tb1 O4 141.7(14) .
C14 O6 Tb1 O5 -7.7(13) .
C14 O6 Tb1 O1 -69.5(14) .
C14 O6 Tb1 N3 -139.9(13) .
C14 O6 Tb1 N1 62.2(14) 2_565
C14 O6 Tb1 N2 -145.0(14) .
C9 O4 Tb1 O3 -7.8(12) .
C9 O4 Tb1 O2 -16.7(15) .
C9 O4 Tb1 O6 -160.1(12) .
C9 O4 Tb1 O5 -121.9(12) .
C9 O4 Tb1 O1 134.0(11) .
C9 O4 Tb1 N3 61.9(12) .
C9 O4 Tb1 N1 -75.7(12) 2_565
C9 O4 Tb1 N2 119.1(12) .
C12 O5 Tb1 O3 -131.5(10) .
C12 O5 Tb1 O2 177.8(11) .
C12 O5 Tb1 O6 -3.3(10) .
C12 O5 Tb1 O4 -42.1(11) .
C12 O5 Tb1 O1 100.6(10) .
C12 O5 Tb1 N3 132.7(10) .
C12 O5 Tb1 N1 -91.4(10) 2_565
C12 O5 Tb1 N2 49.7(11) .
C2 O1 Tb1 O3 -21.2(16) .
C2 O1 Tb1 O2 14.2(13) .
C2 O1 Tb1 O6 153.1(14) .
C2 O1 Tb1 O4 -147.1(13) .
C2 O1 Tb1 O5 88.2(14) .
C2 O1 Tb1 N3 -68.4(14) .
C2 O1 Tb1 N1 73.1(14) 2_565
C2 O1 Tb1 N2 -132.8(14) .
C20 N3 Tb1 O3 150.4(9) .
C24 N3 Tb1 O3 -47.7(9) .
C20 N3 Tb1 O2 -135.1(8) .
C24 N3 Tb1 O2 26.8(9) .
C20 N3 Tb1 O6 14.2(10) .
C24 N3 Tb1 O6 176.1(8) .
C20 N3 Tb1 O4 83.0(8) .
C24 N3 Tb1 O4 -115.2(9) .
C20 N3 Tb1 O5 -93.0(8) .
C24 N3 Tb1 O5 68.8(10) .
C20 N3 Tb1 O1 -63.1(8) .
C24 N3 Tb1 O1 98.8(9) .
C20 N3 Tb1 N1 160.7(7) 2_565
C24 N3 Tb1 N1 -37.5(11) 2_565
C20 N3 Tb1 N2 19.8(7) .
C24 N3 Tb1 N2 -178.3(10) .
C16 N2 Tb1 O3 124.6(9) .
C19 N2 Tb1 O3 -70.7(9) .
C16 N2 Tb1 O2 -147.5(9) .
C19 N2 Tb1 O2 17.2(10) .
C16 N2 Tb1 O6 -6.3(9) .
C19 N2 Tb1 O6 158.4(9) .
C16 N2 Tb1 O4 68.6(9) .
C19 N2 Tb1 O4 -126.8(9) .
C16 N2 Tb1 O5 -56.5(10) .
C19 N2 Tb1 O5 108.2(8) .
C16 N2 Tb1 O1 -102.8(10) .
C19 N2 Tb1 O1 61.8(8) .
C16 N2 Tb1 N3 177.7(10) .
C19 N2 Tb1 N3 -17.7(8) .
C16 N2 Tb1 N1 43.6(11) 2_565
C19 N2 Tb1 N1 -151.8(8) 2_565
